data_4343848
loop_
_publ_author_name
'Filinchuk, Ya.E.'
'Yvon, K.'

_publ_section_title
;
 Boron-induced hydrogen localization in the novel metal hydride La Ni3 B
 H(x) (x=2.5-3.0)
;
_journal_name_full 'Inorganic Chemistry'
_journal_page_first 4398
_journal_page_last 4406
_journal_volume 44
_journal_year 2005
_chemical_formula_sum 'B D2.4 La Ni4'
_chemical_name_systematic 'La Ni4 B D2.4'
_space_group_IT_number 191
_symmetry_space_group_name_Hall '-P 6 2'
_symmetry_space_group_name_H-M 'P 6/m m m'
_cell_angle_alpha 90
_cell_angle_beta 90
_cell_angle_gamma 120
_cell_formula_units_Z 2
_cell_length_a 5.234455
_cell_length_b 5.234455
_cell_length_c 7.063574
_cell_volume 167.609
_citation_journal_id_ASTM INOCAJ
_cod_data_source_file Filinchuk_INOCAJ_2005_584.cif
_cod_data_source_block D2.4B1La1Ni4
_cod_original_cell_volume 167.6093
_cod_original_formula_sum 'D2.4 B1 La1 Ni4'
_cod_database_code 4343848

loop_
_symmetry_equiv_pos_as_xyz
x,y,z
x-y,x,z
-y,x-y,z
-x,-y,z
-x+y,-x,z
y,-x+y,z
-y,-x,-z
x-y,-y,-z
x,x-y,-z
y,x,-z
-x+y,y,-z
-x,-x+y,-z
-x,-y,-z
-x+y,-x,-z
y,-x+y,-z
x,y,-z
x-y,x,-z
-y,x-y,-z
y,x,z
-x+y,y,z
-x,-x+y,z
-y,-x,z
x-y,-y,z
x,x-y,z

loop_
_atom_site_label
_atom_site_type_symbol
_atom_site_fract_x
_atom_site_fract_y
_atom_site_fract_z
_atom_site_occupancy
_atom_site_U_iso_or_equiv
Ni2 Ni 0.5 0 0.30896 1 0.0
D1 D-1 0.5 0 0.16877 0.8 0.0
Ni1 Ni 0.33333 0.66666 0 1 0.0
La1 La+3 0 0 0 1 0.0
B1 B-3 0.33333 0.66666 0.5 1 0.0
La2 La+3 0 0 0.5 1 0.0
